data_2000123
loop_
_publ_author_name
'Alcob\'e, Xavier'
'Estop, Eug\`enia'
'Aliev, Abil E.'
'Harris, Kenneth D. M.'
'Rodr\'iguez-Carvajal, Juan'
'Rius, Jordi'

_publ_section_title
;
 Temperature-Dependent Structural Properties of p-Diiodobenzene: Neutron
 Diffraction and High-Resolution Solid State 13C NMR Investigations
;
_journal_issue 1
_journal_name_full 'Journal of Solid State Chemistry'
_journal_page_first 20
_journal_page_last 27
_journal_paper_doi 10.1006/jssc.1994.1129
_journal_volume 110
_journal_year 1994
_chemical_formula_sum 'C6 D4 I2'
_space_group_IT_number 56
_symmetry_cell_setting orthorhombic
_symmetry_Int_Tables_number 56
_symmetry_space_group_name_Hall '-P 2ab 2ac'
_symmetry_space_group_name_H-M 'P c c n'
_cell_angle_alpha 90
_cell_angle_beta 90
_cell_angle_gamma 90
_cell_formula_units_Z 4
_cell_length_a 17.092
_cell_length_b 7.461
_cell_length_c 6.154
_cell_volume 784.779
_diffrn_ambient_temperature 333
_diffrn_radiation_probe neutron
_refine_ls_R_factor_gt 0.131
_refine_ls_wR_factor_gt 0.131
_cod_database_code 2000123

loop_
_symmetry_equiv_pos_site_id
_symmetry_equiv_pos_as_xyz
1 x,y,z
2 1/2-x,y,1/2+z
3 x,1/2-y,1/2+z
4 1/2-x,1/2-y,z
5 -x,-y,-z
6 -1/2+x,-y,-1/2-z
7 -x,-1/2+y,-1/2-z
8 -1/2+x,-1/2+y,-z

loop_
_atom_site_label
_atom_site_type_symbol
_atom_site_fract_x
_atom_site_fract_y
_atom_site_fract_z
I1 I 0.1694(9) 0.0392(21) 0.3111(25)
C1 C 0.0683(4) 0.0187(8) 0.120(1)
C2 C 0.0715(4) -0.0529(8) -0.0875(10)
C3 C -0.0033(4) 0.0738(8) 0.2082(10)
D1 D 0.1277(7) -0.0969(15) -0.1547(18)
D2 D -0.0056(7) 0.1331(15) 0.3700(18)
C3D C 0.0033(4) -0.0738(8) -0.2082(10)
C2D C -0.0715(4) 0.0529(8) 0.0875(10)
C1D C -0.0683(4) -0.0187(8) -0.120(1)
D2D D 0.0056(7) -0.1331(15) -0.3700(18)
D1D D -0.1277(7) 0.0969(15) 0.1547(18)
I1D I -0.1694(9) -0.0392(21) -0.3111(25)

loop_
_atom_type_symbol
_atom_type_radius_bond
C 0.68
D 0.23
I 1.40
